data_4339569
loop_
_publ_author_name
'Purohit, Chandra Shekhar'
'Mishra, Ashutosh Kumar'
'Verma, Sandeep'

_publ_section_title
;
 Four-stranded coordination helices containing silver-adenine (purine)
 metallaquartets.
;
_journal_issue 21
_journal_name_full 'Inorganic chemistry'
_journal_page_first 8493
_journal_page_last 8495
_journal_paper_doi 10.1021/ic701465d
_journal_volume 46
_journal_year 2007
_chemical_formula_moiety 'C8 H9 Ag Cl N5 O4'
_chemical_formula_sum 'C8 H9 Ag Cl N5 O4.5'
_chemical_formula_weight 390.52
_chemical_name_common '9-ally adenine  silver perchlorate complex'
_space_group_IT_number 43
_symmetry_cell_setting orthorhombic
_symmetry_Int_Tables_number 43
_symmetry_space_group_name_Hall 'F 2 -2d'
_symmetry_space_group_name_H-M 'F d d 2'
_atom_sites_solution_hydrogens geom
_atom_sites_solution_primary direct
_atom_sites_solution_secondary difmap
_audit_creation_method SHELXL-97
_cell_angle_alpha 90.00
_cell_angle_beta 90.00
_cell_angle_gamma 90.00
_cell_formula_units_Z 16
_cell_length_a 24.053(2)
_cell_length_b 26.067(3)
_cell_length_c 8.0593(7)
_cell_measurement_reflns_used 0
_cell_measurement_temperature 100(2)
_cell_measurement_theta_max 28.3
_cell_measurement_theta_min 2.3
_cell_volume 5053.1(8)
_computing_cell_refinement 'SMART 5.628 (Bruker, 2003)'
_computing_data_collection 'SMART 5.628 (Bruker, 2003)'
_computing_data_reduction 'SAINT+ 6.45  (Bruker, 2003)'
_computing_molecular_graphics 'diamond 3.1d'
_computing_publication_material 'WinGX publication routines (Farrugia, 1999)'
_computing_structure_refinement 'SHELXL-97 (Sheldrick, 1997)'
_computing_structure_solution Sir92
_diffrn_ambient_temperature 100(2)
_diffrn_measured_fraction_theta_full 1.000
_diffrn_measured_fraction_theta_max 1.000
_diffrn_measurement_device_type 'CCD area Detector'
_diffrn_measurement_method 'Phi-Omega scans'
_diffrn_radiation_monochromator graphite
_diffrn_radiation_probe x-ray
_diffrn_radiation_type MoK\a
_diffrn_radiation_wavelength 0.71073
_diffrn_reflns_av_R_equivalents 0.0481
_diffrn_reflns_av_sigmaI/netI 0.0566
_diffrn_reflns_limit_h_max 32
_diffrn_reflns_limit_h_min -32
_diffrn_reflns_limit_k_max 34
_diffrn_reflns_limit_k_min -26
_diffrn_reflns_limit_l_max 10
_diffrn_reflns_limit_l_min -10
_diffrn_reflns_number 8303
_diffrn_reflns_theta_full 28.30
_diffrn_reflns_theta_max 28.30
_diffrn_reflns_theta_min 2.30
_diffrn_source 'fine-focus sealed tube'
_exptl_absorpt_coefficient_mu 1.830
_exptl_absorpt_correction_T_max 0.7855
_exptl_absorpt_correction_T_min 0.7284
_exptl_absorpt_correction_type psi-scan
_exptl_absorpt_process_details '(North et al., 1968)'
_exptl_crystal_colour colourless
_exptl_crystal_density_diffrn 2.053
_exptl_crystal_density_method 'not measured'
_exptl_crystal_description cubic
_exptl_crystal_F_000 3072
_exptl_crystal_recrystallization_method 'solvent diffusion'
_exptl_crystal_size_max 0.20
_exptl_crystal_size_mid 0.17
_exptl_crystal_size_min 0.16
_refine_diff_density_max 1.397
_refine_diff_density_min -1.107
_refine_diff_density_rms 0.225
_refine_ls_abs_structure_details 'Flack H D (1983), Acta Cryst. A39, 876-881'
_refine_ls_abs_structure_Flack 0.03(8)
_refine_ls_extinction_method none
_refine_ls_goodness_of_fit_ref 1.168
_refine_ls_hydrogen_treatment constr
_refine_ls_matrix_type full
_refine_ls_number_parameters 170
_refine_ls_number_reflns 2970
_refine_ls_number_restraints 1
_refine_ls_restrained_S_all 1.167
_refine_ls_R_factor_all 0.0717
_refine_ls_R_factor_gt 0.0529
_refine_ls_shift/su_max 0.000
_refine_ls_shift/su_mean 0.000
_refine_ls_structure_factor_coef Fsqd
_refine_ls_weighting_details 'calc w=1/[\s^2^(Fo^2^)+(0.0231P)^2^+224.4421P] where P=(Fo^2^+2Fc^2^)/3'
_refine_ls_weighting_scheme calc
_refine_ls_wR_factor_gt 0.1078
_refine_ls_wR_factor_ref 0.1388
_reflns_number_gt 2585
_reflns_number_total 2970
_reflns_threshold_expression >2sigma(I)
_cod_data_source_file ic701465d-file001.cif
_cod_data_source_block SV_1
_cod_original_cell_volume 5053.2(8)
_cod_original_formula_sum 'C8 H9 Ag Cl N5 O4.50'
_cod_database_code 4339569

loop_
_symmetry_equiv_pos_as_xyz
'x, y, z'
'-x, -y, z'
'-x+1/4, y+1/4, z+1/4'
'x+1/4, -y+1/4, z+1/4'
'x, y+1/2, z+1/2'
'-x, -y+1/2, z+1/2'
'-x+1/4, y+3/4, z+3/4'
'x+1/4, -y+3/4, z+3/4'
'x+1/2, y, z+1/2'
'-x+1/2, -y, z+1/2'
'-x+3/4, y+1/4, z+3/4'
'x+3/4, -y+1/4, z+3/4'
'x+1/2, y+1/2, z'
'-x+1/2, -y+1/2, z'
'-x+3/4, y+3/4, z+1/4'
'x+3/4, -y+3/4, z+1/4'

loop_
_atom_site_label
_atom_site_type_symbol
_atom_site_fract_x
_atom_site_fract_y
_atom_site_fract_z
_atom_site_U_iso_or_equiv
_atom_site_adp_type
_atom_site_occupancy
_atom_site_symmetry_multiplicity
_atom_site_calc_flag
_atom_site_refinement_flags
Ag1 Ag 0.19917(3) 0.06870(3) 0.07369(10) 0.02764(18) Uani 1 1 d .
Cl1 Cl -0.00546(11) 0.11785(11) 0.4287(3) 0.0351(6) Uani 1 1 d .
N1 N 0.0369(3) 0.1966(3) -0.0533(12) 0.0280(18) Uani 1 1 d .
N3 N 0.0717(3) 0.2500(3) 0.1664(11) 0.0291(19) Uani 1 1 d .
N6 N 0.0804(3) 0.1223(3) -0.1372(11) 0.032(2) Uani 1 1 d .
H6A H 0.0543 0.1175 -0.2087 0.038 Uiso 1 1 calc R
H6B H 0.1072 0.1006 -0.1294 0.038 Uiso 1 1 calc R
N7 N 0.1667(3) 0.1458(3) 0.1343(10) 0.0267(13) Uani 1 1 d .
N9 N 0.1563(3) 0.2147(3) 0.2932(10) 0.0267(13) Uani 1 1 d .
O1 O 0.0033(5) 0.0653(5) 0.454(3) 0.160(9) Uani 1 1 d .
O2 O 0.0194(5) 0.1282(7) 0.2794(13) 0.123(7) Uani 1 1 d .
O3 O -0.0612(4) 0.1286(5) 0.4254(15) 0.082(4) Uani 1 1 d .
O4 O 0.0208(4) 0.1455(3) 0.5562(13) 0.061(3) Uani 1 1 d .
C2 C 0.0361(4) 0.2373(3) 0.0473(13) 0.027(2) Uani 1 1 d .
H2 H 0.0066 0.2599 0.0318 0.032 Uiso 1 1 calc R
C4 C 0.1131(4) 0.2155(4) 0.1812(13) 0.025(2) Uani 1 1 d .
C5 C 0.1199(3) 0.1729(3) 0.0827(14) 0.0253(18) Uani 1 1 d .
C6 C 0.0792(4) 0.1632(3) -0.0389(12) 0.0209(18) Uani 1 1 d .
C8 C 0.1861(4) 0.1713(4) 0.2555(13) 0.028(2) Uani 1 1 d .
H8 H 0.2178 0.1615 0.3135 0.034 Uiso 1 1 calc R
C10 C 0.1674(4) 0.2498(4) 0.4316(15) 0.038(3) Uani 1 1 d .
H10A H 0.1718 0.2844 0.3888 0.046 Uiso 1 1 calc R
H10B H 0.2019 0.2401 0.4850 0.046 Uiso 1 1 calc R
C11 C 0.1217(5) 0.2493(5) 0.5565(15) 0.040(3) Uani 1 1 d .
H11 H 0.1027 0.2186 0.5722 0.048 Uiso 1 1 calc R
C12 C 0.1064(5) 0.2885(5) 0.6452(16) 0.049(3) Uani 1 1 d .
H12A H 0.1243 0.3199 0.6329 0.059 Uiso 1 1 calc R
H12B H 0.0774 0.2852 0.7209 0.059 Uiso 1 1 calc R
O5 O 0.2500 0.2500 0.020(2) 0.122(8) Uani 1 2 d S

loop_
_atom_site_aniso_label
_atom_site_aniso_U_11
_atom_site_aniso_U_22
_atom_site_aniso_U_33
_atom_site_aniso_U_23
_atom_site_aniso_U_13
_atom_site_aniso_U_12
Ag1 0.0248(3) 0.0212(3) 0.0369(4) -0.0048(3) -0.0052(4) 0.0050(3)
Cl1 0.0337(13) 0.0420(15) 0.0298(13) -0.0074(11) 0.0016(11) -0.0065(11)
N1 0.017(3) 0.028(4) 0.039(5) -0.005(4) -0.005(4) -0.001(3)
N3 0.018(4) 0.029(4) 0.041(5) -0.005(4) -0.012(4) 0.000(3)
N6 0.023(4) 0.032(4) 0.041(5) -0.012(4) -0.017(4) 0.015(3)
N7 0.025(3) 0.023(3) 0.032(3) -0.013(2) -0.005(2) 0.005(2)
N9 0.025(3) 0.023(3) 0.032(3) -0.013(2) -0.005(2) 0.005(2)
O1 0.033 0.071(8) 0.38(3) -0.051(13) -0.011(10) 0.007(5)
O2 0.072(7) 0.255(19) 0.041(7) -0.017(9) 0.008(6) -0.086(10)
O3 0.039(5) 0.129(11) 0.077(7) 0.007(7) -0.005(5) 0.023(6)
O4 0.080(6) 0.053(5) 0.052(6) -0.015(5) -0.034(6) 0.001(5)
C2 0.023(4) 0.024(4) 0.033(6) -0.014(4) -0.003(4) 0.010(3)
C4 0.019(4) 0.029(5) 0.027(5) 0.000(4) -0.010(4) 0.000(4)
C5 0.017(4) 0.029(4) 0.030(5) 0.000(5) -0.004(4) 0.006(3)
C6 0.028(4) 0.006(4) 0.029(5) -0.003(3) 0.002(4) -0.001(3)
C8 0.019(4) 0.026(5) 0.040(6) 0.000(4) -0.015(4) -0.001(4)
C10 0.034(5) 0.029(5) 0.052(7) -0.010(5) -0.028(6) 0.000(4)
C11 0.043(6) 0.052(6) 0.025(5) -0.013(6) -0.004(5) 0.012(5)
C12 0.044(7) 0.057(8) 0.047(7) -0.002(6) 0.001(6) -0.011(6)
O5 0.20(2) 0.088(14) 0.082(14) 0.000 0.000 -0.061(15)

loop_
_atom_type_symbol
_atom_type_description
_atom_type_scat_dispersion_real
_atom_type_scat_dispersion_imag
_atom_type_scat_source
C C 0.0033 0.0016 'International Tables Vol C Tables 4.2.6.8 and 6.1.1.4'
H H 0.0000 0.0000 'International Tables Vol C Tables 4.2.6.8 and 6.1.1.4'
N N 0.0061 0.0033 'International Tables Vol C Tables 4.2.6.8 and 6.1.1.4'
O O 0.0106 0.0060 'International Tables Vol C Tables 4.2.6.8 and 6.1.1.4'
Cl Cl 0.1484 0.1585 'International Tables Vol C Tables 4.2.6.8 and 6.1.1.4'
Ag Ag -0.8971 1.1015 'International Tables Vol C Tables 4.2.6.8 and 6.1.1.4'

loop_
_geom_angle_atom_site_label_1
_geom_angle_atom_site_label_2
_geom_angle_atom_site_label_3
_geom_angle
_geom_angle_site_symmetry_1
_geom_angle_site_symmetry_3
N7 Ag1 N3 140.2(3) . 7_544
N7 Ag1 N1 112.1(3) . 4
N3 Ag1 N1 107.5(3) 7_544 4
O3 Cl1 O2 111.7(8) . .
O3 Cl1 O1 110.5(8) . .
O2 Cl1 O1 104.7(12) . .
O3 Cl1 O4 110.4(7) . .
O2 Cl1 O4 110.1(7) . .
O1 Cl1 O4 109.2(9) . .
C2 N1 C6 118.2(8) . .
C2 N1 Ag1 112.1(6) . 12_454
C6 N1 Ag1 127.1(6) . 12_454
C2 N3 C4 112.0(8) . .
C2 N3 Ag1 117.4(6) . 3
C4 N3 Ag1 130.3(7) . 3
C6 N6 H6A 120.0 . .
C6 N6 H6B 120.0 . .
H6A N6 H6B 120.0 . .
C8 N7 C5 105.2(8) . .
C8 N7 Ag1 121.0(7) . .
C5 N7 Ag1 132.9(6) . .
C8 N9 C4 105.2(8) . .
C8 N9 C10 125.9(8) . .
C4 N9 C10 128.7(8) . .
N3 C2 N1 128.8(8) . .
N3 C2 H2 115.6 . .
N1 C2 H2 115.6 . .
N3 C4 C5 125.1(9) . .
N3 C4 N9 128.7(9) . .
C5 C4 N9 106.1(8) . .
C4 C5 N7 109.4(8) . .
C4 C5 C6 117.7(8) . .
N7 C5 C6 132.8(8) . .
N6 C6 N1 119.0(8) . .
N6 C6 C5 122.9(8) . .
N1 C6 C5 118.1(8) . .
N7 C8 N9 114.1(8) . .
N7 C8 H8 123.0 . .
N9 C8 H8 123.0 . .
N9 C10 C11 112.0(9) . .
N9 C10 H10A 109.2 . .
C11 C10 H10A 109.2 . .
N9 C10 H10B 109.2 . .
C11 C10 H10B 109.2 . .
H10A C10 H10B 107.9 . .
C12 C11 C10 125.0(12) . .
C12 C11 H11 117.5 . .
C10 C11 H11 117.5 . .
C11 C12 H12A 120.0 . .
C11 C12 H12B 120.0 . .
H12A C12 H12B 120.0 . .

loop_
_geom_bond_atom_site_label_1
_geom_bond_atom_site_label_2
_geom_bond_distance
_geom_bond_site_symmetry_2
Ag1 N7 2.211(8) .
Ag1 N3 2.251(9) 7_544
Ag1 N1 2.364(8) 4
Cl1 O3 1.369(9) .
Cl1 O2 1.370(11) .
Cl1 O1 1.401(13) .
Cl1 O4 1.406(9) .
N1 C2 1.336(12) .
N1 C6 1.344(11) .
N1 Ag1 2.364(8) 12_454
N3 C2 1.329(12) .
N3 C4 1.347(12) .
N3 Ag1 2.251(9) 3
N6 C6 1.329(11) .
N6 H6A 0.8600 .
N6 H6B 0.8600 .
N7 C8 1.272(12) .
N7 C5 1.392(11) .
N9 C8 1.373(12) .
N9 C4 1.376(11) .
N9 C10 1.468(13) .
C2 H2 0.9300 .
C4 C5 1.375(14) .
C5 C6 1.408(13) .
C8 H8 0.9300 .
C10 C11 1.490(16) .
C10 H10A 0.9700 .
C10 H10B 0.9700 .
C11 C12 1.301(17) .
C11 H11 0.9300 .
C12 H12A 0.9300 .
C12 H12B 0.9300 .
